data_4305010
loop_
_publ_author_name
'Andrea N. Alsobrook'
'Wei Zhan'
'Thomas E. Albrecht-Schmitt'

_publ_section_title
;
Use of Bifunctional Phosphonates for the Preparation of Heterobimetallic
5f-3d Systems
;
_journal_name_full 'Inorganic Chemistry'
_journal_page_first 5177
_journal_page_last 5183
_journal_paper_doi 10.1021/ic800192r
_journal_volume 47
_journal_year 2008
_chemical_formula_moiety 'C2 H2 Na O9 P U'
_chemical_formula_sum 'C2 H2 Na O9 P U'
_chemical_formula_weight 462.03
_chemical_name_systematic
;
  ?
;
_space_group_IT_number 2
_symmetry_cell_setting triclinic
_symmetry_space_group_name_Hall '-P 1'
_symmetry_space_group_name_H-M 'P -1'
_atom_sites_solution_hydrogens geom
_atom_sites_solution_primary direct
_atom_sites_solution_secondary difmap
_audit_creation_method SHELXL-97
_cell_angle_alpha 79.1450(10)
_cell_angle_beta 78.6850(10)
_cell_angle_gamma 63.8860(10)
_cell_formula_units_Z 2
_cell_length_a 6.8742(4)
_cell_length_b 7.4167(5)
_cell_length_c 9.6353(6)
_cell_measurement_reflns_used 2016
_cell_measurement_temperature 193(2)
_cell_measurement_theta_max 28.31
_cell_measurement_theta_min 2.17
_cell_volume 429.62(5)
_computing_cell_refinement SMART,SAINT
_computing_data_collection SMART
_computing_data_reduction SAINT
_computing_molecular_graphics 'SHELXP-97 (Sheldrick, 1990)'
_computing_publication_material 'SHELXS-97 (Sheldrick, 2000)'
_computing_structure_refinement 'SHELXL-97 (Sheldrick, 1997)'
_computing_structure_solution 'SHELXS-97 (Sheldrick, 1990)'
_diffrn_ambient_temperature 193(2)
_diffrn_measured_fraction_theta_full 0.995
_diffrn_measured_fraction_theta_max 0.995
_diffrn_measurement_device_type 'Bruker APEX'
_diffrn_measurement_method '0.3 wide /w exposures'
_diffrn_radiation_monochromator graphite
_diffrn_radiation_source 'fine-focus sealed tube'
_diffrn_radiation_type MoK\a
_diffrn_radiation_wavelength 0.71073
_diffrn_reflns_av_R_equivalents 0.0299
_diffrn_reflns_av_sigmaI/netI 0.0445
_diffrn_reflns_limit_h_max 9
_diffrn_reflns_limit_h_min -9
_diffrn_reflns_limit_k_max 9
_diffrn_reflns_limit_k_min -9
_diffrn_reflns_limit_l_max 12
_diffrn_reflns_limit_l_min -12
_diffrn_reflns_number 4427
_diffrn_reflns_theta_full 28.31
_diffrn_reflns_theta_max 28.31
_diffrn_reflns_theta_min 2.17
_diffrn_standards_decay_% 0
_diffrn_standards_interval_count na
_diffrn_standards_interval_time na
_diffrn_standards_number na
_exptl_absorpt_coefficient_mu 19.153
_exptl_absorpt_correction_T_max 0.7589
_exptl_absorpt_correction_T_min 0.2383
_exptl_absorpt_correction_type numerical
_exptl_absorpt_process_details SHELXPREP
_exptl_crystal_colour 'pale yellow'
_exptl_crystal_density_diffrn 3.572
_exptl_crystal_density_meas ?
_exptl_crystal_density_method 'not measured'
_exptl_crystal_description platelet
_exptl_crystal_F_000 408
_exptl_crystal_size_max 0.160
_exptl_crystal_size_mid 0.024
_exptl_crystal_size_min 0.012
_refine_diff_density_max 1.620
_refine_diff_density_min -1.674
_refine_diff_density_rms 0.257
_refine_ls_extinction_coef 0
_refine_ls_extinction_method none
_refine_ls_goodness_of_fit_ref 1.090
_refine_ls_hydrogen_treatment constr
_refine_ls_matrix_type full
_refine_ls_number_parameters 127
_refine_ls_number_reflns 2117
_refine_ls_number_restraints 0
_refine_ls_restrained_S_all 1.090
_refine_ls_R_factor_all 0.0246
_refine_ls_R_factor_gt 0.0236
_refine_ls_shift/su_max 0.002
_refine_ls_shift/su_mean 0.000
_refine_ls_structure_factor_coef Fsqd
_refine_ls_weighting_details 'calc w=1/[\s^2^(Fo^2^)+(0.0304P)^2^+0.0669P] where P=(Fo^2^+2Fc^2^)/3'
_refine_ls_weighting_scheme calc
_refine_ls_wR_factor_gt 0.0632
_refine_ls_wR_factor_ref 0.0638
_reflns_number_gt 2016
_reflns_number_total 2117
_reflns_threshold_expression >2sigma(I)
_cod_data_source_file ic800192r-file005_4.cif
_cod_data_source_block p-1
_cod_depositor_comments
;
The following automatic conversions were performed:

'_exptl_crystal_density_meas' value 'nm' was changed to '?' - the
value is perceived as not measured.

Automatic conversion script
Id: cif_fix_values 3008 2015-01-20 13:52:24Z robertas 
;
_cod_original_sg_symbol_H-M ' P -1'
_cod_database_code 4305010

loop_
_symmetry_equiv_pos_as_xyz
'x, y, z'
'-x, -y, -z'

loop_
_atom_site_label
_atom_site_type_symbol
_atom_site_fract_x
_atom_site_fract_y
_atom_site_fract_z
_atom_site_U_iso_or_equiv
_atom_site_adp_type
_atom_site_occupancy
_atom_site_symmetry_multiplicity
_atom_site_calc_flag
_atom_site_refinement_flags
_atom_site_disorder_assembly
_atom_site_disorder_group
U1 U 0.26268(3) 0.61106(2) 0.770764(17) 0.00810(8) Uani 1 1 d . . .
P1 P 0.7918(2) 0.49082(19) 0.84896(13) 0.0085(2) Uani 1 1 d . . .
Na1 Na 0.5597(4) -0.0404(4) 0.8242(2) 0.0190(5) Uani 1 1 d . . .
O1 O 0.8548(5) 0.3376(5) 0.9822(4) 0.0097(7) Uani 1 1 d . . .
O2 O 0.9123(6) 0.6274(5) 0.8187(4) 0.0109(7) Uani 1 1 d . . .
O3 O 0.5473(6) 0.6225(5) 0.8626(4) 0.0108(7) Uani 1 1 d . . .
O4 O 0.8516(6) 0.3909(6) 0.4532(4) 0.0176(8) Uani 1 1 d . . .
O5 O 0.5596(6) 0.5894(6) 0.5844(4) 0.0135(7) Uani 1 1 d . . .
O6 O 0.1571(7) 0.8777(6) 0.7322(4) 0.0152(8) Uani 1 1 d . . .
O7 O 0.3750(7) 0.3427(6) 0.8054(4) 0.0147(8) Uani 1 1 d . . .
O8 O 0.6861(10) -0.0030(9) 0.5900(5) 0.0426(14) Uani 1 1 d . . .
O9 O 0.7365(6) -0.0022(6) 0.9951(4) 0.0161(8) Uani 1 1 d . . .
C1 C 0.8658(8) 0.3439(8) 0.7016(5) 0.0119(10) Uani 1 1 d . . .
H1A H 1.0253 0.2957 0.6724 0.014 Uiso 1 1 calc R . .
H1B H 0.8355 0.2232 0.7360 0.014 Uiso 1 1 calc R . .
C2 C 0.7513(8) 0.4519(8) 0.5709(6) 0.0118(10) Uani 1 1 d . . .

loop_
_atom_site_aniso_label
_atom_site_aniso_U_11
_atom_site_aniso_U_22
_atom_site_aniso_U_33
_atom_site_aniso_U_23
_atom_site_aniso_U_13
_atom_site_aniso_U_12
U1 0.00786(11) 0.00973(11) 0.00670(11) 0.00002(7) -0.00196(7) -0.00362(8)
P1 0.0080(6) 0.0105(6) 0.0067(6) -0.0005(4) -0.0016(4) -0.0035(5)
Na1 0.0229(12) 0.0200(12) 0.0147(11) -0.0020(9) -0.0017(9) -0.0099(10)
O1 0.0072(16) 0.0153(18) 0.0060(16) -0.0026(13) -0.0021(13) -0.0031(14)
O2 0.0092(16) 0.0144(18) 0.0104(17) -0.0009(14) -0.0022(14) -0.0059(14)
O3 0.0075(16) 0.0133(18) 0.0111(17) 0.0006(13) -0.0029(13) -0.0039(14)
O4 0.0138(18) 0.027(2) 0.0103(18) -0.0060(15) 0.0006(15) -0.0063(16)
O5 0.0100(17) 0.0193(19) 0.0109(18) -0.0022(14) -0.0022(14) -0.0054(15)
O6 0.0149(19) 0.0128(19) 0.019(2) 0.0002(15) -0.0062(16) -0.0054(16)
O7 0.0160(19) 0.0118(19) 0.017(2) -0.0015(15) -0.0046(15) -0.0058(15)
O8 0.059(4) 0.052(4) 0.018(2) 0.009(2) -0.003(2) -0.030(3)
O9 0.0147(18) 0.0139(19) 0.018(2) -0.0013(15) -0.0037(15) -0.0045(15)
C1 0.010(2) 0.013(2) 0.011(2) -0.0028(19) -0.0011(19) -0.0019(19)
C2 0.012(2) 0.019(3) 0.009(2) -0.0039(19) 0.0025(18) -0.011(2)

loop_
_atom_type_symbol
_atom_type_description
_atom_type_scat_dispersion_real
_atom_type_scat_dispersion_imag
_atom_type_scat_source
C C 0.0033 0.0016 'International Tables Vol C Tables 4.2.6.8 and 6.1.1.4'
H H 0.0000 0.0000 'International Tables Vol C Tables 4.2.6.8 and 6.1.1.4'
O O 0.0106 0.0060 'International Tables Vol C Tables 4.2.6.8 and 6.1.1.4'
Na Na 0.0362 0.0249 'International Tables Vol C Tables 4.2.6.8 and 6.1.1.4'
P P 0.1023 0.0942 'International Tables Vol C Tables 4.2.6.8 and 6.1.1.4'
Cu Cu 0.3201 1.2651 'International Tables Vol C Tables 4.2.6.8 and 6.1.1.4'
U U -9.6767 9.6646 'International Tables Vol C Tables 4.2.6.8 and 6.1.1.4'

loop_
_geom_angle_atom_site_label_1
_geom_angle_atom_site_label_2
_geom_angle_atom_site_label_3
_geom_angle
_geom_angle_site_symmetry_1
_geom_angle_site_symmetry_3
_geom_angle_publ_flag
O6 U1 O7 178.33(16) . . ?
O6 U1 O2 90.64(16) . 1_455 ?
O7 U1 O2 90.69(16) . 1_455 ?
O6 U1 O3 87.94(16) . . ?
O7 U1 O3 91.52(16) . . ?
O2 U1 O3 146.06(13) 1_455 . ?
O6 U1 O1 87.18(16) . 2_667 ?
O7 U1 O1 94.15(16) . 2_667 ?
O2 U1 O1 73.99(12) 1_455 2_667 ?
O3 U1 O1 72.07(12) . 2_667 ?
O6 U1 O5 88.05(16) . . ?
O7 U1 O5 90.28(16) . . ?
O2 U1 O5 143.98(12) 1_455 . ?
O3 U1 O5 69.87(12) . . ?
O1 U1 O5 141.78(12) 2_667 . ?
O6 U1 O4 87.01(17) . 2_666 ?
O7 U1 O4 92.45(16) . 2_666 ?
O2 U1 O4 71.80(12) 1_455 2_666 ?
O3 U1 O4 141.86(13) . 2_666 ?
O1 U1 O4 145.20(12) 2_667 2_666 ?
O5 U1 O4 72.19(12) . 2_666 ?
O6 U1 Na1 54.74(13) . 1_565 ?
O7 U1 Na1 124.57(13) . 1_565 ?
O2 U1 Na1 136.18(9) 1_455 1_565 ?
O3 U1 Na1 33.54(9) . 1_565 ?
O1 U1 Na1 77.94(9) 2_667 1_565 ?
O5 U1 Na1 68.51(10) . 1_565 ?
O4 U1 Na1 124.56(10) 2_666 1_565 ?
O3 P1 O2 108.7(2) . . ?
O3 P1 O1 111.2(2) . . ?
O2 P1 O1 112.4(2) . . ?
O3 P1 C1 108.8(2) . . ?
O2 P1 C1 109.2(2) . . ?
O1 P1 C1 106.3(2) . . ?
O3 P1 Na1 52.61(15) . 1_565 ?
O2 P1 Na1 56.14(14) . 1_565 ?
O1 P1 Na1 129.20(15) . 1_565 ?
C1 P1 Na1 124.44(18) . 1_565 ?
O8 Na1 O9 149.4(2) . 2_657 ?
O8 Na1 O9 119.4(2) . . ?
O9 Na1 O9 86.41(15) 2_657 . ?
O8 Na1 O3 104.23(19) . 1_545 ?
O9 Na1 O3 77.39(14) 2_657 1_545 ?
O9 Na1 O3 112.49(16) . 1_545 ?
O8 Na1 O7 86.60(19) . . ?
O9 Na1 O7 80.31(15) 2_657 . ?
O9 Na1 O7 82.83(15) . . ?
O3 Na1 O7 151.82(16) 1_545 . ?
O8 Na1 O2 81.58(18) . 1_545 ?
O9 Na1 O2 122.01(15) 2_657 1_545 ?
O9 Na1 O2 79.10(14) . 1_545 ?
O3 Na1 O2 58.31(12) 1_545 1_545 ?
O7 Na1 O2 149.86(15) . 1_545 ?
O8 Na1 P1 93.49(17) . 1_545 ?
O9 Na1 P1 100.03(12) 2_657 1_545 ?
O9 Na1 P1 96.34(12) . 1_545 ?
O3 Na1 P1 28.97(9) 1_545 1_545 ?
O7 Na1 P1 179.09(14) . 1_545 ?
O2 Na1 P1 29.35(8) 1_545 1_545 ?
O8 Na1 Na1 158.0(2) . 2_657 ?
O9 Na1 Na1 43.22(11) 2_657 2_657 ?
O9 Na1 Na1 43.19(11) . 2_657 ?
O3 Na1 Na1 96.47(13) 1_545 2_657 ?
O7 Na1 Na1 78.40(12) . 2_657 ?
O2 Na1 Na1 103.52(13) 1_545 2_657 ?
P1 Na1 Na1 101.26(10) 1_545 2_657 ?
O8 Na1 U1 94.24(16) . 1_545 ?
O9 Na1 U1 71.14(11) 2_657 1_545 ?
O9 Na1 U1 139.56(13) . 1_545 ?
O3 Na1 U1 31.21(9) 1_545 1_545 ?
O7 Na1 U1 123.76(12) . 1_545 ?
O2 Na1 U1 84.88(10) 1_545 1_545 ?
P1 Na1 U1 57.14(4) 1_545 1_545 ?
Na1 Na1 U1 107.49(9) 2_657 1_545 ?
P1 O1 U1 129.1(2) . 2_667 ?
P1 O2 U1 140.9(2) . 1_655 ?
P1 O2 Na1 94.51(17) . 1_565 ?
U1 O2 Na1 124.50(16) 1_655 1_565 ?
P1 O3 U1 132.1(2) . . ?
P1 O3 Na1 98.42(18) . 1_565 ?
U1 O3 Na1 115.26(15) . 1_565 ?
C2 O4 U1 134.1(3) . 2_666 ?
C2 O5 U1 128.9(3) . . ?
U1 O7 Na1 173.0(2) . . ?
Na1 O9 Na1 93.59(15) 2_657 . ?
C2 C1 P1 116.1(4) . . ?
C2 C1 H1A 108.2 . . ?
P1 C1 H1A 108.2 . . ?
C2 C1 H1B 108.2 . . ?
P1 C1 H1B 108.2 . . ?
H1A C1 H1B 107.4 . . ?
O4 C2 O5 123.0(5) . . ?
O4 C2 C1 117.0(5) . . ?
O5 C2 C1 119.9(5) . . ?

loop_
_geom_bond_atom_site_label_1
_geom_bond_atom_site_label_2
_geom_bond_distance
_geom_bond_site_symmetry_2
_geom_bond_publ_flag
U1 O6 1.773(4) . ?
U1 O7 1.779(4) . ?
U1 O2 2.314(3) 1_455 ?
U1 O3 2.339(4) . ?
U1 O1 2.404(3) 2_667 ?
U1 O5 2.408(4) . ?
U1 O4 2.442(4) 2_666 ?
U1 Na1 4.083(2) 1_565 ?
P1 O3 1.520(4) . ?
P1 O2 1.527(4) . ?
P1 O1 1.537(4) . ?
P1 C1 1.809(5) . ?
P1 Na1 3.105(3) 1_565 ?
Na1 O8 2.265(5) . ?
Na1 O9 2.351(4) 2_657 ?
Na1 O9 2.352(5) . ?
Na1 O3 2.494(4) 1_545 ?
Na1 O7 2.538(5) . ?
Na1 O2 2.587(4) 1_545 ?
Na1 P1 3.105(3) 1_545 ?
Na1 Na1 3.428(5) 2_657 ?
Na1 U1 4.083(2) 1_545 ?
O1 U1 2.403(3) 2_667 ?
O2 U1 2.314(3) 1_655 ?
O2 Na1 2.587(4) 1_565 ?
O3 Na1 2.494(4) 1_565 ?
O4 C2 1.256(6) . ?
O4 U1 2.442(4) 2_666 ?
O5 C2 1.262(6) . ?
O9 Na1 2.351(4) 2_657 ?
C1 C2 1.517(7) . ?
C1 H1A 0.9900 . ?
C1 H1B 0.9900 . ?
